data_4087666
loop_
_publ_author_name
'Nguyen, Trang T.'
'Bertke, Jeffery A.'
'Gray, Danielle L.'
'Hull, Kami L.'

_publ_section_title
;
 Facile C--H, C--F, C--Cl, and C--C Activation by Oxatitanacyclobutene
 Complexes
;
_journal_issue 17
_journal_name_full Organometallics
_journal_page_first 4190
_journal_paper_doi 10.1021/acs.organomet.5b00470
_journal_volume 34
_journal_year 2015
_chemical_formula_moiety 'C37 H43 F3 O3 Ti, C7 H8'
_chemical_formula_sum 'C44 H51 F3 O3 Ti'
_chemical_formula_weight 732.74
_space_group_crystal_system triclinic
_space_group_IT_number 2
_space_group_name_Hall '-P 1'
_space_group_name_H-M_alt 'P -1'
_atom_sites_solution_hydrogens geom
_audit_creation_method SHELXL-2014/6
_audit_update_record
; 
? 
;
_cell_angle_alpha 93.8914(19)
_cell_angle_beta 92.505(2)
_cell_angle_gamma 92.180(2)
_cell_formula_units_Z 2
_cell_length_a 7.5108(4)
_cell_length_b 11.2738(5)
_cell_length_c 21.4377(11)
_cell_measurement_reflns_used 9018
_cell_measurement_temperature 100(2)
_cell_measurement_theta_max 26.40
_cell_measurement_theta_min 2.54
_cell_volume 1807.80(16)
_computing_cell_refinement 'SAINT V8.34A (Bruker, 2005)'
_computing_data_collection 'APEX2 V2014.9-0 (Bruker, 2014)'
_computing_data_reduction
; 
SAINT V8.34A, XPREP v2014/2, SADABS V2014/4, TWINABS V2012/1 
(Bruker, 2012 & 2014) 
;
_computing_molecular_graphics
; 
SHELXTL v2014-4 (Bruker, 2014), CrystalMaker v2.7.7 (CrystalMaker, 1994) 
;
_computing_publication_material 'XCIF V2014-2 (Bruker, 2014)'
_computing_structure_refinement 'SHELX-2014-6 (Sheldrick, 2014)'
_computing_structure_solution 'SHELX-2014-4 (Sheldrick, 2014)'
_diffrn_ambient_temperature 100(2)
_diffrn_measured_fraction_theta_full 0.999
_diffrn_measured_fraction_theta_max 0.994
_diffrn_measurement_device 'Bruker D8 Venture/Photon 100'
_diffrn_measurement_method 'profile data from \f and \w scans'
_diffrn_radiation_monochromator 'multilayer mirrors'
_diffrn_radiation_source 'microfocus sealed tube'
_diffrn_radiation_type MoK\a
_diffrn_radiation_wavelength 0.71073
_diffrn_radiation_wavelength_id cd55psaq
_diffrn_reflns_av_R_equivalents 0.0474
_diffrn_reflns_av_unetI/netI 0.0274
_diffrn_reflns_Laue_measured_fraction_full 0.999
_diffrn_reflns_Laue_measured_fraction_max 0.994
_diffrn_reflns_limit_h_max 9
_diffrn_reflns_limit_h_min -9
_diffrn_reflns_limit_k_max 14
_diffrn_reflns_limit_k_min -14
_diffrn_reflns_limit_l_max 26
_diffrn_reflns_limit_l_min -26
_diffrn_reflns_number 63080
_diffrn_reflns_point_group_measured_fraction_full 0.999
_diffrn_reflns_point_group_measured_fraction_max 0.994
_diffrn_reflns_theta_full 25.242
_diffrn_reflns_theta_max 26.431
_diffrn_reflns_theta_min 2.537
_exptl_absorpt_coefficient_mu 0.293
_exptl_absorpt_correction_T_max 0.99965
_exptl_absorpt_correction_T_min 0.99839
_exptl_absorpt_correction_type integration
_exptl_absorpt_process_details 'SADABS V2014/4 (Bruker, 2014)'
_exptl_crystal_colour orange
_exptl_crystal_density_diffrn 1.346
_exptl_crystal_density_method 'not measured'
_exptl_crystal_description prism
_exptl_crystal_F_000 776
_exptl_crystal_id cd55psaq
_exptl_crystal_preparation
; 
The data crystal was mounted using oil (Parantone-N, Exxon) to a 
0.3 mm cryo-loop (Hampton Research) with the (0 -2 -3) scattering 
planes roughly normal to the spindle axis. 
;
_exptl_crystal_size_max 0.417
_exptl_crystal_size_mid 0.242
_exptl_crystal_size_min 0.084
_refine_diff_density_max 0.550
_refine_diff_density_min -0.556
_refine_diff_density_rms 0.081
_refine_ls_extinction_method none
_refine_ls_goodness_of_fit_ref 1.104
_refine_ls_hydrogen_treatment constr
_refine_ls_matrix_type full
_refine_ls_number_parameters 408
_refine_ls_number_reflns 7386
_refine_ls_number_restraints 0
_refine_ls_restrained_S_all 1.104
_refine_ls_R_factor_all 0.0579
_refine_ls_R_factor_gt 0.0491
_refine_ls_shift/su_max 0.000
_refine_ls_shift/su_mean 0.000
_refine_ls_structure_factor_coef Fsqd
_refine_ls_weighting_details 'w=1/[\s^2^(Fo^2^)+(0.0518P)^2^+2.4209P] where P=(Fo^2^+2Fc^2^)/3'
_refine_ls_weighting_scheme calc
_refine_ls_wR_factor_gt 0.1239
_refine_ls_wR_factor_ref 0.1283
_reflns_Friedel_coverage 0.000
_reflns_number_gt 6505
_reflns_number_total 7386
_reflns_threshold_expression 'I > 2\s(I)'
_cod_data_source_file om5b00470_si_002.cif
_cod_data_source_block 4a
_cod_database_code 4087666
_shelx_space_group_comment
; 
The symmetry employed for this shelxl refinement is uniquely defined 
by the following loop, which should always be used as a source of 
symmetry information in preference to the above space-group names. 
They are only intended as comments. 
;
_shelx_estimated_absorpt_t_min 0.888
_shelx_estimated_absorpt_t_max 0.976
_shelxl_version_number 2014/6

loop_
_space_group_symop_operation_xyz
'x, y, z'
'-x, -y, -z'

loop_
_atom_site_label
_atom_site_type_symbol
_atom_site_fract_x
_atom_site_fract_y
_atom_site_fract_z
_atom_site_U_iso_or_equiv
_atom_site_adp_type
_atom_site_occupancy
_atom_site_site_symmetry_order
_atom_site_calc_flag
_atom_site_refinement_flags_posn
_atom_site_refinement_flags_adp
Ti1 Ti 0.49585(5) 0.55850(3) 0.21688(2) 0.01196(11) Uani 1 1 d . .
F1 F 0.47964(17) 0.51803(11) 0.29773(6) 0.0185(3) Uani 1 1 d . .
F2 F 0.1224(2) 0.53982(12) 0.07082(6) 0.0258(3) Uani 1 1 d . .
F3 F -0.02446(19) 0.36946(12) 0.06128(6) 0.0268(3) Uani 1 1 d . .
O1 O 0.2820(2) 0.49539(13) 0.18106(7) 0.0178(3) Uani 1 1 d . .
O2 O 0.4635(2) 0.71703(12) 0.22448(7) 0.0143(3) Uani 1 1 d . .
O3 O 0.2047(2) 0.96406(14) -0.01887(7) 0.0197(3) Uani 1 1 d . .
C1 C 0.8009(3) 0.52203(19) 0.23175(10) 0.0152(4) Uani 1 1 d . .
C2 C 0.7854(3) 0.60163(18) 0.18375(10) 0.0148(4) Uani 1 1 d . .
C3 C 0.6848(3) 0.54150(19) 0.13241(10) 0.0155(4) Uani 1 1 d . .
C4 C 0.6426(3) 0.42310(18) 0.14851(10) 0.0155(4) Uani 1 1 d . .
C5 C 0.7124(3) 0.41219(18) 0.21024(10) 0.0153(4) Uani 1 1 d . .
C6 C 0.8991(3) 0.5448(2) 0.29412(11) 0.0225(5) Uani 1 1 d . .
H6A H 0.8281 0.5119 0.3266 0.034 Uiso 1 1 calc R U
H6B H 0.9191 0.6307 0.3034 0.034 Uiso 1 1 calc R U
H6C H 1.0141 0.5067 0.2931 0.034 Uiso 1 1 calc R U
C7 C 0.8655(3) 0.72630(19) 0.18531(11) 0.0211(5) Uani 1 1 d . .
H7A H 0.8761 0.7604 0.2287 0.032 Uiso 1 1 calc R U
H7B H 0.7886 0.7752 0.1604 0.032 Uiso 1 1 calc R U
H7C H 0.9840 0.7245 0.1679 0.032 Uiso 1 1 calc R U
C8 C 0.6406(3) 0.5904(2) 0.07018(11) 0.0236(5) Uani 1 1 d . .
H8A H 0.5202 0.5623 0.0553 0.035 Uiso 1 1 calc R U
H8B H 0.7268 0.5633 0.0398 0.035 Uiso 1 1 calc R U
H8C H 0.6463 0.6776 0.0750 0.035 Uiso 1 1 calc R U
C9 C 0.5514(3) 0.3256(2) 0.10654(11) 0.0221(5) Uani 1 1 d . .
H9A H 0.4783 0.3604 0.0740 0.033 Uiso 1 1 calc R U
H9B H 0.4750 0.2763 0.1312 0.033 Uiso 1 1 calc R U
H9C H 0.6411 0.2764 0.0869 0.033 Uiso 1 1 calc R U
C10 C 0.6990(3) 0.3045(2) 0.24756(11) 0.0210(5) Uani 1 1 d . .
H10A H 0.6578 0.3276 0.2892 0.031 Uiso 1 1 calc R U
H10B H 0.8164 0.2700 0.2517 0.031 Uiso 1 1 calc R U
H10C H 0.6140 0.2455 0.2261 0.031 Uiso 1 1 calc R U
C11 C 0.1706(3) 0.41112(19) 0.15097(10) 0.0155(4) Uani 1 1 d . .
C12 C 0.0926(3) 0.4378(2) 0.09727(11) 0.0199(5) Uani 1 1 d . .
C13 C 0.1410(3) 0.29727(19) 0.18120(10) 0.0168(4) Uani 1 1 d . .
C14 C 0.2120(3) 0.2888(2) 0.24197(11) 0.0203(5) Uani 1 1 d . .
H14A H 0.2721 0.3561 0.2636 0.024 Uiso 1 1 calc R U
C15 C 0.1956(3) 0.1827(2) 0.27108(12) 0.0257(5) Uani 1 1 d . .
H15A H 0.2457 0.1779 0.3123 0.031 Uiso 1 1 calc R U
C16 C 0.1071(3) 0.0844(2) 0.24064(13) 0.0275(6) Uani 1 1 d . .
H16A H 0.0969 0.0119 0.2606 0.033 Uiso 1 1 calc R U
C17 C 0.0340(4) 0.0923(2) 0.18133(13) 0.0288(6) Uani 1 1 d . .
H17A H -0.0286 0.0250 0.1606 0.035 Uiso 1 1 calc R U
C18 C 0.0502(3) 0.1973(2) 0.15112(12) 0.0229(5) Uani 1 1 d . .
H18A H -0.0004 0.2011 0.1100 0.027 Uiso 1 1 calc R U
C19 C 0.4605(3) 0.83628(18) 0.21872(10) 0.0132(4) Uani 1 1 d . .
C20 C 0.4089(3) 0.87020(18) 0.15471(9) 0.0131(4) Uani 1 1 d . .
C21 C 0.3099(3) 0.78973(18) 0.11313(10) 0.0140(4) Uani 1 1 d . .
H21A H 0.2861 0.7110 0.1246 0.017 Uiso 1 1 calc R U
C22 C 0.2458(3) 0.82246(19) 0.05539(10) 0.0158(4) Uani 1 1 d . .
H22A H 0.1790 0.7663 0.0277 0.019 Uiso 1 1 calc R U
C23 C 0.2792(3) 0.93775(19) 0.03795(10) 0.0149(4) Uani 1 1 d . .
C24 C 0.3834(3) 1.01764(19) 0.07738(10) 0.0175(4) Uani 1 1 d . .
H24A H 0.4105 1.0954 0.0651 0.021 Uiso 1 1 calc R U
C25 C 0.4481(3) 0.98346(19) 0.13508(10) 0.0164(4) Uani 1 1 d . .
H25A H 0.5205 1.0384 0.1616 0.020 Uiso 1 1 calc R U
C26 C 0.4856(3) 0.91702(18) 0.26750(10) 0.0143(4) Uani 1 1 d . .
H26A H 0.4792 0.9973 0.2569 0.017 Uiso 1 1 calc R U
C27 C 0.5224(3) 0.90256(19) 0.33679(10) 0.0148(4) Uani 1 1 d . .
C28 C 0.3460(3) 0.8908(2) 0.36865(10) 0.0185(5) Uani 1 1 d . .
C29 C 0.3334(3) 0.9837(2) 0.41083(10) 0.0209(5) Uani 1 1 d . .
C30 C 0.4928(3) 1.0634(2) 0.40971(10) 0.0203(5) Uani 1 1 d . .
C31 C 0.6033(3) 1.01866(19) 0.36761(10) 0.0171(4) Uani 1 1 d . .
C32 C 0.6431(3) 0.7998(2) 0.35183(11) 0.0215(5) Uani 1 1 d . .
H32A H 0.7538 0.8073 0.3296 0.032 Uiso 1 1 calc R U
H32B H 0.5811 0.7236 0.3384 0.032 Uiso 1 1 calc R U
H32C H 0.6711 0.8029 0.3970 0.032 Uiso 1 1 calc R U
C33 C 0.2180(3) 0.7881(2) 0.35239(12) 0.0284(6) Uani 1 1 d . .
H33A H 0.2743 0.7141 0.3622 0.043 Uiso 1 1 calc R U
H33B H 0.1843 0.7849 0.3076 0.043 Uiso 1 1 calc R U
H33C H 0.1113 0.7976 0.3767 0.043 Uiso 1 1 calc R U
C34 C 0.1864(4) 1.0061(3) 0.45498(12) 0.0324(6) Uani 1 1 d . .
H34A H 0.2352 1.0090 0.4982 0.049 Uiso 1 1 calc R U
H34B H 0.0946 0.9418 0.4484 0.049 Uiso 1 1 calc R U
H34C H 0.1336 1.0822 0.4471 0.049 Uiso 1 1 calc R U
C35 C 0.5176(4) 1.1768(2) 0.45082(12) 0.0326(6) Uani 1 1 d . .
H35A H 0.4164 1.2272 0.4436 0.049 Uiso 1 1 calc R U
H35B H 0.6282 1.2189 0.4409 0.049 Uiso 1 1 calc R U
H35C H 0.5245 1.1580 0.4948 0.049 Uiso 1 1 calc R U
C36 C 0.7805(3) 1.0666(2) 0.34957(12) 0.0260(5) Uani 1 1 d . .
H36A H 0.7799 1.0707 0.3040 0.039 Uiso 1 1 calc R U
H36B H 0.8739 1.0142 0.3629 0.039 Uiso 1 1 calc R U
H36C H 0.8039 1.1465 0.3699 0.039 Uiso 1 1 calc R U
C37 C 0.2087(3) 1.0873(2) -0.03132(11) 0.0225(5) Uani 1 1 d . .
H37A H 0.1375 1.0975 -0.0698 0.034 Uiso 1 1 calc R U
H37B H 0.3322 1.1149 -0.0363 0.034 Uiso 1 1 calc R U
H37C H 0.1593 1.1337 0.0037 0.034 Uiso 1 1 calc R U

loop_
_atom_site_aniso_label
_atom_site_aniso_U_11
_atom_site_aniso_U_22
_atom_site_aniso_U_33
_atom_site_aniso_U_23
_atom_site_aniso_U_13
_atom_site_aniso_U_12
Ti1 0.0137(2) 0.00979(18) 0.01268(19) 0.00135(13) 0.00096(14) 0.00252(14)
F1 0.0237(7) 0.0185(6) 0.0140(6) 0.0038(5) 0.0014(5) 0.0037(5)
F2 0.0339(8) 0.0225(7) 0.0206(7) 0.0054(5) -0.0056(6) -0.0033(6)
F3 0.0286(8) 0.0258(7) 0.0241(7) -0.0028(6) -0.0085(6) -0.0055(6)
O1 0.0181(8) 0.0169(7) 0.0182(8) 0.0005(6) -0.0003(6) 0.0012(6)
O2 0.0187(8) 0.0113(7) 0.0131(7) 0.0004(5) 0.0006(6) 0.0032(6)
O3 0.0237(9) 0.0210(8) 0.0147(8) 0.0061(6) -0.0035(6) 0.0002(6)
C1 0.0134(10) 0.0169(10) 0.0157(10) 0.0009(8) 0.0023(8) 0.0045(8)
C2 0.0140(10) 0.0142(10) 0.0167(10) 0.0001(8) 0.0053(8) 0.0027(8)
C3 0.0166(11) 0.0158(10) 0.0143(10) 0.0006(8) 0.0038(8) 0.0025(8)
C4 0.0154(10) 0.0136(10) 0.0173(11) -0.0023(8) 0.0042(8) 0.0025(8)
C5 0.0146(10) 0.0125(10) 0.0197(11) 0.0015(8) 0.0052(8) 0.0061(8)
C6 0.0219(12) 0.0249(12) 0.0204(12) -0.0003(9) -0.0038(9) 0.0055(10)
C7 0.0222(12) 0.0158(11) 0.0252(12) 0.0002(9) 0.0064(9) -0.0031(9)
C8 0.0312(13) 0.0253(12) 0.0152(11) 0.0027(9) 0.0039(10) 0.0064(10)
C9 0.0216(12) 0.0189(11) 0.0249(12) -0.0077(9) 0.0036(9) 0.0024(9)
C10 0.0221(12) 0.0159(11) 0.0265(12) 0.0069(9) 0.0048(9) 0.0067(9)
C11 0.0138(10) 0.0148(10) 0.0176(11) -0.0017(8) 0.0024(8) 0.0010(8)
C12 0.0201(12) 0.0178(11) 0.0213(11) 0.0008(9) 0.0012(9) -0.0026(9)
C13 0.0135(10) 0.0158(10) 0.0218(11) 0.0012(8) 0.0065(9) 0.0033(8)
C14 0.0155(11) 0.0219(11) 0.0243(12) 0.0049(9) 0.0028(9) 0.0021(9)
C15 0.0196(12) 0.0286(13) 0.0310(13) 0.0119(10) 0.0058(10) 0.0065(10)
C16 0.0242(13) 0.0198(12) 0.0414(15) 0.0094(10) 0.0165(11) 0.0068(10)
C17 0.0313(14) 0.0162(11) 0.0389(15) -0.0036(10) 0.0130(11) -0.0023(10)
C18 0.0233(12) 0.0202(11) 0.0252(12) -0.0022(9) 0.0067(10) 0.0000(9)
C19 0.0126(10) 0.0127(10) 0.0149(10) 0.0032(8) 0.0025(8) 0.0037(8)
C20 0.0137(10) 0.0141(10) 0.0121(10) 0.0006(8) 0.0034(8) 0.0045(8)
C21 0.0154(10) 0.0112(9) 0.0156(10) 0.0007(8) 0.0018(8) 0.0026(8)
C22 0.0177(11) 0.0151(10) 0.0142(10) -0.0005(8) -0.0005(8) 0.0004(8)
C23 0.0141(10) 0.0195(10) 0.0115(10) 0.0022(8) 0.0019(8) 0.0042(8)
C24 0.0232(12) 0.0142(10) 0.0155(11) 0.0038(8) 0.0027(9) 0.0014(9)
C25 0.0208(11) 0.0140(10) 0.0137(10) -0.0015(8) -0.0001(8) -0.0007(8)
C26 0.0171(11) 0.0130(10) 0.0134(10) 0.0026(8) 0.0010(8) 0.0043(8)
C27 0.0184(11) 0.0155(10) 0.0107(10) 0.0007(8) 0.0002(8) 0.0032(8)
C28 0.0190(11) 0.0246(11) 0.0125(10) 0.0045(9) 0.0010(8) 0.0037(9)
C29 0.0220(12) 0.0300(12) 0.0117(10) 0.0036(9) 0.0007(9) 0.0101(10)
C30 0.0274(13) 0.0204(11) 0.0130(10) -0.0006(9) -0.0056(9) 0.0090(9)
C31 0.0217(12) 0.0170(10) 0.0124(10) 0.0026(8) -0.0047(8) 0.0024(9)
C32 0.0277(13) 0.0206(11) 0.0166(11) 0.0026(9) -0.0021(9) 0.0091(10)
C33 0.0249(13) 0.0332(14) 0.0269(13) 0.0059(11) 0.0004(10) -0.0055(11)
C34 0.0287(14) 0.0499(17) 0.0197(12) 0.0007(11) 0.0051(10) 0.0157(12)
C35 0.0453(17) 0.0250(13) 0.0260(13) -0.0092(10) -0.0083(12) 0.0112(12)
C36 0.0257(13) 0.0267(12) 0.0254(13) 0.0048(10) -0.0026(10) -0.0028(10)
C37 0.0259(13) 0.0239(12) 0.0187(11) 0.0084(9) -0.0006(9) 0.0061(10)

loop_
_atom_type_symbol
_atom_type_description
_atom_type_scat_dispersion_real
_atom_type_scat_dispersion_imag
_atom_type_scat_source
C C 0.0033 0.0016 'International Tables Vol C Tables 4.2.6.8 and 6.1.1.4'
H H 0.0000 0.0000 'International Tables Vol C Tables 4.2.6.8 and 6.1.1.4'
O O 0.0106 0.0060 'International Tables Vol C Tables 4.2.6.8 and 6.1.1.4'
F F 0.0171 0.0103 'International Tables Vol C Tables 4.2.6.8 and 6.1.1.4'
Ti Ti 0.2776 0.4457 'International Tables Vol C Tables 4.2.6.8 and 6.1.1.4'

loop_
_exptl_crystal_face_index_h
_exptl_crystal_face_index_k
_exptl_crystal_face_index_l
_exptl_crystal_face_perp_dist
0.00 0.00 -1.00 0.0240
0.00 0.00 1.00 0.0420
-2.00 0.00 1.00 0.1990
2.00 0.00 -1.00 0.1110
0.00 2.00 3.00 0.0760
1.00 2.00 3.00 0.0710

loop_
_geom_angle_atom_site_label_1
_geom_angle_atom_site_label_2
_geom_angle_atom_site_label_3
_geom_angle
O2 Ti1 F1 101.94(6)
O2 Ti1 O1 103.85(7)
F1 Ti1 O1 101.34(7)
O2 Ti1 C3 102.05(7)
F1 Ti1 C3 141.15(7)
O1 Ti1 C3 102.00(7)
O2 Ti1 C1 109.83(7)
F1 Ti1 C1 84.87(7)
O1 Ti1 C1 143.68(7)
C3 Ti1 C1 58.33(7)
O2 Ti1 C2 88.13(7)
F1 Ti1 C2 116.47(7)
O1 Ti1 C2 137.08(7)
C3 Ti1 C2 35.19(7)
C1 Ti1 C2 34.91(7)
O2 Ti1 C5 144.24(7)
F1 Ti1 C5 84.77(7)
O1 Ti1 C5 109.21(7)
C3 Ti1 C5 58.33(7)
C1 Ti1 C5 35.08(7)
C2 Ti1 C5 58.27(7)
O2 Ti1 C4 137.07(7)
F1 Ti1 C4 116.22(7)
O1 Ti1 C4 87.88(7)
C3 Ti1 C4 35.16(7)
C1 Ti1 C4 58.12(7)
C2 Ti1 C4 58.31(7)
C5 Ti1 C4 34.78(7)
C11 O1 Ti1 156.06(14)
C19 O2 Ti1 167.36(14)
C23 O3 C37 116.08(17)
C2 C1 C5 108.34(19)
C2 C1 C6 127.1(2)
C5 C1 C6 124.6(2)
C2 C1 Ti1 72.75(12)
C5 C1 Ti1 72.72(12)
C6 C1 Ti1 122.28(15)
C1 C2 C3 107.78(18)
C1 C2 C7 126.5(2)
C3 C2 C7 125.73(19)
C1 C2 Ti1 72.34(12)
C3 C2 Ti1 72.04(12)
C7 C2 Ti1 122.76(15)
C2 C3 C4 108.05(18)
C2 C3 C8 126.4(2)
C4 C3 C8 125.5(2)
C2 C3 Ti1 72.77(12)
C4 C3 Ti1 73.48(12)
C8 C3 Ti1 122.72(15)
C5 C4 C3 107.62(19)
C5 C4 C9 125.9(2)
C3 C4 C9 126.3(2)
C5 C4 Ti1 71.97(12)
C3 C4 Ti1 71.37(12)
C9 C4 Ti1 125.05(15)
C4 C5 C1 108.19(18)
C4 C5 C10 127.1(2)
C1 C5 C10 124.8(2)
C4 C5 Ti1 73.25(12)
C1 C5 Ti1 72.20(12)
C10 C5 Ti1 120.77(15)
C1 C6 H6A 109.5
C1 C6 H6B 109.5
H6A C6 H6B 109.5
C1 C6 H6C 109.5
H6A C6 H6C 109.5
H6B C6 H6C 109.5
C2 C7 H7A 109.5
C2 C7 H7B 109.5
H7A C7 H7B 109.5
C2 C7 H7C 109.5
H7A C7 H7C 109.5
H7B C7 H7C 109.5
C3 C8 H8A 109.5
C3 C8 H8B 109.5
H8A C8 H8B 109.5
C3 C8 H8C 109.5
H8A C8 H8C 109.5
H8B C8 H8C 109.5
C4 C9 H9A 109.5
C4 C9 H9B 109.5
H9A C9 H9B 109.5
C4 C9 H9C 109.5
H9A C9 H9C 109.5
H9B C9 H9C 109.5
C5 C10 H10A 109.5
C5 C10 H10B 109.5
H10A C10 H10B 109.5
C5 C10 H10C 109.5
H10A C10 H10C 109.5
H10B C10 H10C 109.5
C12 C11 O1 117.05(19)
C12 C11 C13 125.1(2)
O1 C11 C13 117.86(19)
C11 C12 F3 126.8(2)
C11 C12 F2 124.0(2)
F3 C12 F2 109.22(18)
C14 C13 C18 118.3(2)
C14 C13 C11 118.4(2)
C18 C13 C11 123.3(2)
C15 C14 C13 120.6(2)
C15 C14 H14A 119.7
C13 C14 H14A 119.7
C16 C15 C14 120.5(2)
C16 C15 H15A 119.8
C14 C15 H15A 119.8
C17 C16 C15 119.4(2)
C17 C16 H16A 120.3
C15 C16 H16A 120.3
C16 C17 C18 121.0(2)
C16 C17 H17A 119.5
C18 C17 H17A 119.5
C17 C18 C13 120.2(2)
C17 C18 H18A 119.9
C13 C18 H18A 119.9
C26 C19 O2 123.11(18)
C26 C19 C20 122.16(18)
O2 C19 C20 114.45(17)
C25 C20 C21 117.70(19)
C25 C20 C19 122.17(19)
C21 C20 C19 120.04(18)
C22 C21 C20 121.34(19)
C22 C21 H21A 119.3
C20 C21 H21A 119.3
C21 C22 C23 120.0(2)
C21 C22 H22A 120.0
C23 C22 H22A 120.0
O3 C23 C24 124.18(19)
O3 C23 C22 116.17(19)
C24 C23 C22 119.65(19)
C23 C24 C25 119.8(2)
C23 C24 H24A 120.1
C25 C24 H24A 120.1
C24 C25 C20 121.4(2)
C24 C25 H25A 119.3
C20 C25 H25A 119.3
C19 C26 C27 131.25(19)
C19 C26 H26A 114.4
C27 C26 H26A 114.4
C31 C27 C26 109.07(17)
C31 C27 C28 102.31(17)
C26 C27 C28 109.23(17)
C31 C27 C32 109.54(18)
C26 C27 C32 115.12(17)
C28 C27 C32 110.81(18)
C29 C28 C33 129.4(2)
C29 C28 C27 109.2(2)
C33 C28 C27 121.5(2)
C28 C29 C30 109.5(2)
C28 C29 C34 127.6(2)
C30 C29 C34 122.8(2)
C31 C30 C29 109.6(2)
C31 C30 C35 127.9(2)
C29 C30 C35 122.5(2)
C30 C31 C36 129.6(2)
C30 C31 C27 109.5(2)
C36 C31 C27 120.9(2)
C27 C32 H32A 109.5
C27 C32 H32B 109.5
H32A C32 H32B 109.5
C27 C32 H32C 109.5
H32A C32 H32C 109.5
H32B C32 H32C 109.5
C28 C33 H33A 109.5
C28 C33 H33B 109.5
H33A C33 H33B 109.5
C28 C33 H33C 109.5
H33A C33 H33C 109.5
H33B C33 H33C 109.5
C29 C34 H34A 109.5
C29 C34 H34B 109.5
H34A C34 H34B 109.5
C29 C34 H34C 109.5
H34A C34 H34C 109.5
H34B C34 H34C 109.5
C30 C35 H35A 109.5
C30 C35 H35B 109.5
H35A C35 H35B 109.5
C30 C35 H35C 109.5
H35A C35 H35C 109.5
H35B C35 H35C 109.5
C31 C36 H36A 109.5
C31 C36 H36B 109.5
H36A C36 H36B 109.5
C31 C36 H36C 109.5
H36A C36 H36C 109.5
H36B C36 H36C 109.5
O3 C37 H37A 109.5
O3 C37 H37B 109.5
H37A C37 H37B 109.5
O3 C37 H37C 109.5
H37A C37 H37C 109.5
H37B C37 H37C 109.5

loop_
_geom_bond_atom_site_label_1
_geom_bond_atom_site_label_2
_geom_bond_distance
Ti1 O2 1.8101(14)
Ti1 F1 1.8299(12)
Ti1 O1 1.8455(16)
Ti1 C3 2.351(2)
Ti1 C1 2.355(2)
Ti1 C2 2.361(2)
Ti1 C5 2.362(2)
Ti1 C4 2.379(2)
F2 C12 1.332(3)
F3 C12 1.331(3)
O1 C11 1.352(3)
O2 C19 1.359(2)
O3 C23 1.374(3)
O3 C37 1.431(3)
C1 C2 1.415(3)
C1 C5 1.422(3)
C1 C6 1.500(3)
C2 C3 1.424(3)
C2 C7 1.505(3)
C3 C4 1.429(3)
C3 C8 1.506(3)
C4 C5 1.417(3)
C4 C9 1.497(3)
C5 C10 1.501(3)
C6 H6A 0.9800
C6 H6B 0.9800
C6 H6C 0.9800
C7 H7A 0.9800
C7 H7B 0.9800
C7 H7C 0.9800
C8 H8A 0.9800
C8 H8B 0.9800
C8 H8C 0.9800
C9 H9A 0.9800
C9 H9B 0.9800
C9 H9C 0.9800
C10 H10A 0.9800
C10 H10B 0.9800
C10 H10C 0.9800
C11 C12 1.326(3)
C11 C13 1.490(3)
C13 C14 1.397(3)
C13 C18 1.398(3)
C14 C15 1.390(3)
C14 H14A 0.9500
C15 C16 1.380(4)
C15 H15A 0.9500
C16 C17 1.373(4)
C16 H16A 0.9500
C17 C18 1.392(3)
C17 H17A 0.9500
C18 H18A 0.9500
C19 C26 1.341(3)
C19 C20 1.488(3)
C20 C25 1.396(3)
C20 C21 1.397(3)
C21 C22 1.387(3)
C21 H21A 0.9500
C22 C23 1.393(3)
C22 H22A 0.9500
C23 C24 1.387(3)
C24 C25 1.393(3)
C24 H24A 0.9500
C25 H25A 0.9500
C26 C27 1.520(3)
C26 H26A 0.9500
C27 C31 1.519(3)
C27 C28 1.522(3)
C27 C32 1.541(3)
C28 C29 1.345(3)
C28 C33 1.490(3)
C29 C30 1.471(4)
C29 C34 1.503(3)
C30 C31 1.340(3)
C30 C35 1.503(3)
C31 C36 1.494(3)
C32 H32A 0.9800
C32 H32B 0.9800
C32 H32C 0.9800
C33 H33A 0.9800
C33 H33B 0.9800
C33 H33C 0.9800
C34 H34A 0.9800
C34 H34B 0.9800
C34 H34C 0.9800
C35 H35A 0.9800
C35 H35B 0.9800
C35 H35C 0.9800
C36 H36A 0.9800
C36 H36B 0.9800
C36 H36C 0.9800
C37 H37A 0.9800
C37 H37B 0.9800
C37 H37C 0.9800
